data_1576983
loop_
_publ_author_name
'Liu, Xiao-Bo'
'Bilal, Muhammad'
'Zuo, Jiaying'
'Yu, Ya-Xin'
'Wu, Yu-Juan'
'Shen, Boming'
'Shen, Peng-Hui'
'Xu, Hua-Jian'
'Liang, Yu-Feng'

_publ_section_title
;
 Nickel-catalyzed hydroxymethylation with &#x3b1;-silicon
 <i>N</i>-methoxyphthalimides <i>via</i> radical Brook rearrangement.
;
_journal_issue 19
_journal_name_full 'Chemical science'
_journal_page_first 9653
_journal_page_last 9662
_journal_paper_doi 10.1039/d6sc00986g
_journal_volume 17
_journal_year 2026
_chemical_formula_moiety 'C12 H15 N O3 Si'
_chemical_formula_sum 'C12 H15 N O3 Si'
_chemical_formula_weight 249.34
_space_group_crystal_system monoclinic
_space_group_IT_number 14
_space_group_name_Hall '-P 2ybc'
_space_group_name_H-M_alt 'P 1 21/c 1'
_atom_sites_solution_hydrogens geom
_audit_creation_date 2025-03-03
_audit_creation_method
;
Olex2 1.3
(compiled 2020.11.12 svn.r5f609507 for OlexSys, GUI svn.r6408)
;
_audit_update_record
;
2025-03-03 deposited with the CCDC.	2026-03-20 downloaded from the CCDC.
;
_cell_angle_alpha 90
_cell_angle_beta 92.745(12)
_cell_angle_gamma 90
_cell_formula_units_Z 4
_cell_length_a 6.0357(15)
_cell_length_b 19.028(5)
_cell_length_c 11.731(3)
_cell_measurement_reflns_used 2815
_cell_measurement_temperature 298.0
_cell_measurement_theta_max 66.070
_cell_measurement_theta_min 4.648
_cell_volume 1345.7(6)
_computing_cell_refinement 'SAINT V8.40B (?, 2016)'
_computing_data_reduction 'SAINT V8.40B (?, 2016)'
_computing_molecular_graphics 'Olex2 1.3 (Dolomanov et al., 2009)'
_computing_publication_material 'Olex2 1.3 (Dolomanov et al., 2009)'
_computing_structure_refinement 'SHELXL 2018/3 (Sheldrick, 2015)'
_computing_structure_solution 'SHELXT 2018/2 (Sheldrick, 2018)'
_diffrn_ambient_temperature 298.0
_diffrn_measured_fraction_theta_full 0.987
_diffrn_measured_fraction_theta_max 0.987
_diffrn_measurement_device_type 'Bruker D8 VENTURE PHOTON III'
_diffrn_radiation_type CuK\a
_diffrn_radiation_wavelength 1.54178
_diffrn_reflns_av_R_equivalents 0.0568
_diffrn_reflns_av_unetI/netI 0.0564
_diffrn_reflns_Laue_measured_fraction_full 0.987
_diffrn_reflns_Laue_measured_fraction_max 0.987
_diffrn_reflns_limit_h_max 7
_diffrn_reflns_limit_h_min -6
_diffrn_reflns_limit_k_max 16
_diffrn_reflns_limit_k_min -22
_diffrn_reflns_limit_l_max 13
_diffrn_reflns_limit_l_min -13
_diffrn_reflns_number 7778
_diffrn_reflns_point_group_measured_fraction_full 0.987
_diffrn_reflns_point_group_measured_fraction_max 0.987
_diffrn_reflns_theta_full 66.560
_diffrn_reflns_theta_max 66.560
_diffrn_reflns_theta_min 4.431
_diffrn_source_current 1.1
_diffrn_source_power 0.055
_diffrn_source_voltage 50.0
_exptl_absorpt_coefficient_mu 1.529
_exptl_absorpt_correction_T_max 0.7528
_exptl_absorpt_correction_T_min 0.5220
_exptl_absorpt_correction_type multi-scan
_exptl_absorpt_process_details
;
SADABS-2016/2 (Bruker,2016/2) was used for absorption correction.
wR2(int) was 0.1264 before and 0.0733 after correction.
The Ratio of minimum to maximum transmission is 0.6934.
The \l/2 correction factor is Not present.
;
_exptl_crystal_colour 'clear light colourless'
_exptl_crystal_colour_lustre clear
_exptl_crystal_colour_modifier light
_exptl_crystal_colour_primary colourless
_exptl_crystal_density_diffrn 1.231
_exptl_crystal_description block
_exptl_crystal_F_000 528
_exptl_crystal_size_max 0.032
_exptl_crystal_size_mid 0.025
_exptl_crystal_size_min 0.014
_refine_diff_density_max 0.220
_refine_diff_density_min -0.249
_refine_diff_density_rms 0.049
_refine_ls_extinction_method none
_refine_ls_goodness_of_fit_ref 1.083
_refine_ls_hydrogen_treatment constr
_refine_ls_matrix_type full
_refine_ls_number_parameters 157
_refine_ls_number_reflns 2344
_refine_ls_number_restraints 0
_refine_ls_restrained_S_all 1.083
_refine_ls_R_factor_all 0.0648
_refine_ls_R_factor_gt 0.0499
_refine_ls_shift/su_max 0.000
_refine_ls_shift/su_mean 0.000
_refine_ls_structure_factor_coef Fsqd
_refine_ls_weighting_details 'w=1/[\s^2^(Fo^2^)+(0.0874P)^2^+0.0605P] where P=(Fo^2^+2Fc^2^)/3'
_refine_ls_weighting_scheme calc
_refine_ls_wR_factor_gt 0.1396
_refine_ls_wR_factor_ref 0.1526
_reflns_Friedel_coverage 0.000
_reflns_number_gt 1841
_reflns_number_total 2344
_reflns_threshold_expression 'I > 2\s(I)'
_cod_data_source_file d6sc00986g2.cif
_cod_data_source_block cu_250302a_0m
_cod_depositor_comments 'Adding full bibliography for 1576983.cif.'
_cod_original_cell_volume 1345.8(5)
_cod_database_code 1576983
_shelx_shelxl_version_number 2018/3
_shelx_space_group_comment
;
The symmetry employed for this shelxl refinement is uniquely defined
by the following loop, which should always be used as a source of
symmetry information in preference to the above space-group names.
They are only intended as comments.
;
_shelx_estimated_absorpt_t_max 0.979
_shelx_estimated_absorpt_t_min 0.953
_olex2_refinement_description
;
1. Fixed Uiso
 At 1.2 times of:
  All C(H) groups, All C(H,H) groups
 At 1.5 times of:
  All C(H,H,H) groups
2.a Secondary CH2 refined with riding coordinates:
 C10(H10A,H10B)
2.b Aromatic/amide H refined with riding coordinates:
 C12(H12), C7(H7), C2(H2), C5(H5)
2.c Idealised Me refined as rotating group:
 C3(H3A,H3B,H3C), C9(H9A,H9B,H9C), C11(H11A,H11B,H11C)
;
_olex2_submission_special_instructions 'No special instructions were received'

loop_
_space_group_symop_operation_xyz
'x, y, z'
'-x, y+1/2, -z+1/2'
'-x, -y, -z'
'x, -y-1/2, z-1/2'

loop_
_atom_site_label
_atom_site_type_symbol
_atom_site_fract_x
_atom_site_fract_y
_atom_site_fract_z
_atom_site_U_iso_or_equiv
_atom_site_adp_type
_atom_site_occupancy
_atom_site_site_symmetry_order
_atom_site_calc_flag
_atom_site_refinement_flags_posn
_atom_site_refinement_flags_adp
_atom_site_refinement_flags_occupancy
_atom_site_disorder_assembly
_atom_site_disorder_group
Si1 Si 0.51746(10) 0.45912(3) 0.25118(4) 0.0541(3) Uani 1 1 d . . . . .
O1 O 0.7646(3) 0.57775(8) 0.28881(13) 0.0774(6) Uani 1 1 d . . . . .
O3 O 1.1471(3) 0.58880(9) 0.4386(2) 0.0963(7) Uani 1 1 d . . . . .
O2 O 0.5231(4) 0.70541(10) 0.30850(19) 0.1007(7) Uani 1 1 d . . . . .
N1 N 0.8252(4) 0.63525(9) 0.35562(16) 0.0666(5) Uani 1 1 d . . . . .
C1 C 1.0115(4) 0.70675(11) 0.48109(19) 0.0562(6) Uani 1 1 d . . . . .
C4 C 0.8211(4) 0.74146(11) 0.44339(17) 0.0554(5) Uani 1 1 d . . . . .
C6 C 0.6953(5) 0.69555(12) 0.3607(2) 0.0671(6) Uani 1 1 d . . . . .
C8 C 1.0158(4) 0.63666(11) 0.4256(2) 0.0645(6) Uani 1 1 d . . . . .
C10 C 0.6393(4) 0.52683(11) 0.35323(19) 0.0624(6) Uani 1 1 d . . . . .
H10A H 0.521717 0.550490 0.391711 0.075 Uiso 1 1 calc R U . . .
H10B H 0.736347 0.504236 0.410450 0.075 Uiso 1 1 calc R U . . .
C12 C 0.7694(5) 0.80679(12) 0.4851(2) 0.0706(7) Uani 1 1 d . . . . .
H12 H 0.639591 0.829709 0.460701 0.085 Uiso 1 1 calc R U . . .
C3 C 0.3492(4) 0.39965(13) 0.3386(2) 0.0721(7) Uani 1 1 d . . . . .
H3A H 0.226041 0.425202 0.366690 0.108 Uiso 1 1 calc R U . . .
H3B H 0.439682 0.381978 0.401756 0.108 Uiso 1 1 calc R U . . .
H3C H 0.295220 0.361084 0.292381 0.108 Uiso 1 1 calc R U . . .
C7 C 0.9158(5) 0.83704(13) 0.5639(2) 0.0752(7) Uani 1 1 d . . . . .
H7 H 0.885676 0.881494 0.592237 0.090 Uiso 1 1 calc R U . . .
C2 C 1.1563(5) 0.73693(13) 0.5603(2) 0.0738(7) Uani 1 1 d . . . . .
H2 H 1.285138 0.713743 0.585555 0.089 Uiso 1 1 calc R U . . .
C9 C 0.7457(5) 0.41071(15) 0.1849(2) 0.0810(8) Uani 1 1 d . . . . .
H9A H 0.684431 0.373699 0.137495 0.122 Uiso 1 1 calc R U . . .
H9B H 0.842883 0.390951 0.243592 0.122 Uiso 1 1 calc R U . . .
H9C H 0.827602 0.442466 0.139225 0.122 Uiso 1 1 calc R U . . .
C5 C 1.1057(5) 0.80281(13) 0.6015(2) 0.0769(8) Uani 1 1 d . . . . .
H5 H 1.201465 0.824183 0.655457 0.092 Uiso 1 1 calc R U . . .
C11 C 0.3386(5) 0.50619(14) 0.1439(2) 0.0793(7) Uani 1 1 d . . . . .
H11A H 0.425647 0.540038 0.105027 0.119 Uiso 1 1 calc R U . . .
H11B H 0.221807 0.529835 0.181305 0.119 Uiso 1 1 calc R U . . .
H11C H 0.275580 0.473137 0.089697 0.119 Uiso 1 1 calc R U . . .

loop_
_atom_site_aniso_label
_atom_site_aniso_U_11
_atom_site_aniso_U_22
_atom_site_aniso_U_33
_atom_site_aniso_U_23
_atom_site_aniso_U_13
_atom_site_aniso_U_12
Si1 0.0563(4) 0.0551(4) 0.0508(4) -0.0036(2) 0.0013(3) -0.0017(2)
O1 0.1110(15) 0.0630(9) 0.0594(9) -0.0134(7) 0.0169(9) -0.0261(9)
O3 0.0723(13) 0.0659(10) 0.1509(19) -0.0095(10) 0.0094(13) 0.0142(9)
O2 0.1031(17) 0.0875(13) 0.1057(15) -0.0007(10) -0.0554(13) -0.0004(11)
N1 0.0819(15) 0.0510(9) 0.0663(11) -0.0098(8) -0.0035(10) -0.0077(9)
C1 0.0542(14) 0.0536(11) 0.0605(12) 0.0045(8) 0.0001(10) -0.0006(9)
C4 0.0602(14) 0.0525(11) 0.0526(11) 0.0027(8) -0.0049(10) -0.0008(9)
C6 0.0770(18) 0.0612(12) 0.0612(13) 0.0051(10) -0.0144(12) -0.0033(11)
C8 0.0579(15) 0.0544(11) 0.0819(15) -0.0015(11) 0.0104(12) 0.0013(11)
C10 0.0729(16) 0.0607(11) 0.0540(12) -0.0029(9) 0.0079(11) -0.0094(11)
C12 0.0759(18) 0.0575(12) 0.0774(15) -0.0021(11) -0.0085(13) 0.0107(11)
C3 0.0754(18) 0.0711(13) 0.0698(14) 0.0047(11) 0.0030(13) -0.0076(12)
C7 0.099(2) 0.0607(12) 0.0650(14) -0.0123(10) -0.0004(14) -0.0005(13)
C2 0.0626(16) 0.0713(15) 0.0853(16) 0.0067(12) -0.0205(13) -0.0032(12)
C9 0.0643(17) 0.0945(18) 0.0842(17) -0.0239(14) 0.0031(14) 0.0017(14)
C5 0.093(2) 0.0701(14) 0.0662(15) -0.0025(11) -0.0166(14) -0.0168(14)
C11 0.0835(19) 0.0844(16) 0.0691(15) 0.0090(12) -0.0058(14) 0.0047(14)

loop_
_atom_type_symbol
_atom_type_description
_atom_type_scat_dispersion_real
_atom_type_scat_dispersion_imag
_atom_type_scat_source
C C 0.0181 0.0091 'International Tables Vol C Tables 4.2.6.8 and 6.1.1.4'
H H 0.0000 0.0000 'International Tables Vol C Tables 4.2.6.8 and 6.1.1.4'
N N 0.0311 0.0180 'International Tables Vol C Tables 4.2.6.8 and 6.1.1.4'
O O 0.0492 0.0322 'International Tables Vol C Tables 4.2.6.8 and 6.1.1.4'
Si Si 0.2541 0.3302 'International Tables Vol C Tables 4.2.6.8 and 6.1.1.4'

loop_
_geom_angle_atom_site_label_1
_geom_angle_atom_site_label_2
_geom_angle_atom_site_label_3
_geom_angle
_geom_angle_site_symmetry_1
_geom_angle_site_symmetry_3
_geom_angle_publ_flag
C3 Si1 C10 105.81(11) . . ?
C9 Si1 C10 109.29(12) . . ?
C9 Si1 C3 111.35(13) . . ?
C11 Si1 C10 107.37(13) . . ?
C11 Si1 C3 110.69(13) . . ?
C11 Si1 C9 112.04(13) . . ?
N1 O1 C10 111.12(15) . . ?
O1 N1 C6 122.8(2) . . ?
C8 N1 O1 122.79(19) . . ?
C8 N1 C6 114.40(19) . . ?
C4 C1 C8 108.7(2) . . ?
C2 C1 C4 120.7(2) . . ?
C2 C1 C8 130.5(2) . . ?
C1 C4 C6 108.6(2) . . ?
C12 C4 C1 121.2(2) . . ?
C12 C4 C6 130.2(2) . . ?
O2 C6 N1 125.8(2) . . ?
O2 C6 C4 130.3(2) . . ?
N1 C6 C4 104.0(2) . . ?
O3 C8 N1 125.5(2) . . ?
O3 C8 C1 130.1(3) . . ?
N1 C8 C1 104.28(19) . . ?
Si1 C10 H10A 109.9 . . ?
Si1 C10 H10B 109.9 . . ?
O1 C10 Si1 108.70(13) . . ?
O1 C10 H10A 109.9 . . ?
O1 C10 H10B 109.9 . . ?
H10A C10 H10B 108.3 . . ?
C4 C12 H12 121.1 . . ?
C7 C12 C4 117.9(3) . . ?
C7 C12 H12 121.1 . . ?
Si1 C3 H3A 109.5 . . ?
Si1 C3 H3B 109.5 . . ?
Si1 C3 H3C 109.5 . . ?
H3A C3 H3B 109.5 . . ?
H3A C3 H3C 109.5 . . ?
H3B C3 H3C 109.5 . . ?
C12 C7 H7 119.4 . . ?
C5 C7 C12 121.2(2) . . ?
C5 C7 H7 119.4 . . ?
C1 C2 H2 120.9 . . ?
C1 C2 C5 118.2(3) . . ?
C5 C2 H2 120.9 . . ?
Si1 C9 H9A 109.5 . . ?
Si1 C9 H9B 109.5 . . ?
Si1 C9 H9C 109.5 . . ?
H9A C9 H9B 109.5 . . ?
H9A C9 H9C 109.5 . . ?
H9B C9 H9C 109.5 . . ?
C7 C5 C2 120.8(3) . . ?
C7 C5 H5 119.6 . . ?
C2 C5 H5 119.6 . . ?
Si1 C11 H11A 109.5 . . ?
Si1 C11 H11B 109.5 . . ?
Si1 C11 H11C 109.5 . . ?
H11A C11 H11B 109.5 . . ?
H11A C11 H11C 109.5 . . ?
H11B C11 H11C 109.5 . . ?

loop_
_geom_bond_atom_site_label_1
_geom_bond_atom_site_label_2
_geom_bond_distance
_geom_bond_site_symmetry_2
_geom_bond_publ_flag
Si1 C10 1.884(2) . ?
Si1 C3 1.861(2) . ?
Si1 C9 1.859(2) . ?
Si1 C11 1.850(3) . ?
O1 N1 1.385(2) . ?
O1 C10 1.462(3) . ?
O3 C8 1.212(3) . ?
O2 C6 1.196(3) . ?
N1 C6 1.393(3) . ?
N1 C8 1.381(3) . ?
C1 C4 1.380(3) . ?
C1 C8 1.485(3) . ?
C1 C2 1.371(4) . ?
C4 C6 1.487(3) . ?
C4 C12 1.377(3) . ?
C10 H10A 0.9700 . ?
C10 H10B 0.9700 . ?
C12 H12 0.9300 . ?
C12 C7 1.374(4) . ?
C3 H3A 0.9600 . ?
C3 H3B 0.9600 . ?
C3 H3C 0.9600 . ?
C7 H7 0.9300 . ?
C7 C5 1.373(4) . ?
C2 H2 0.9300 . ?
C2 C5 1.383(4) . ?
C9 H9A 0.9600 . ?
C9 H9B 0.9600 . ?
C9 H9C 0.9600 . ?
C5 H5 0.9300 . ?
C11 H11A 0.9600 . ?
C11 H11B 0.9600 . ?
C11 H11C 0.9600 . ?

loop_
_geom_torsion_atom_site_label_1
_geom_torsion_atom_site_label_2
_geom_torsion_atom_site_label_3
_geom_torsion_atom_site_label_4
_geom_torsion
_geom_torsion_site_symmetry_1
_geom_torsion_site_symmetry_2
_geom_torsion_site_symmetry_3
_geom_torsion_site_symmetry_4
_geom_torsion_publ_flag
O1 N1 C6 O2 -1.3(4) . . . . ?
O1 N1 C6 C4 178.77(17) . . . . ?
O1 N1 C8 O3 -1.6(4) . . . . ?
O1 N1 C8 C1 -179.16(17) . . . . ?
N1 O1 C10 Si1 169.53(16) . . . . ?
C1 C4 C6 O2 -180.0(3) . . . . ?
C1 C4 C6 N1 0.0(2) . . . . ?
C1 C4 C12 C7 1.3(4) . . . . ?
C1 C2 C5 C7 -0.2(4) . . . . ?
C4 C1 C8 O3 -176.3(2) . . . . ?
C4 C1 C8 N1 1.1(2) . . . . ?
C4 C1 C2 C5 0.3(3) . . . . ?
C4 C12 C7 C5 -1.1(4) . . . . ?
C6 N1 C8 O3 176.4(2) . . . . ?
C6 N1 C8 C1 -1.2(3) . . . . ?
C6 C4 C12 C7 178.5(2) . . . . ?
C8 N1 C6 O2 -179.2(3) . . . . ?
C8 N1 C6 C4 0.8(3) . . . . ?
C8 C1 C4 C6 -0.7(2) . . . . ?
C8 C1 C4 C12 177.1(2) . . . . ?
C8 C1 C2 C5 -177.2(2) . . . . ?
C10 O1 N1 C6 -91.7(3) . . . . ?
C10 O1 N1 C8 86.2(3) . . . . ?
C12 C4 C6 O2 2.5(5) . . . . ?
C12 C4 C6 N1 -177.5(2) . . . . ?
C12 C7 C5 C2 0.6(4) . . . . ?
C3 Si1 C10 O1 -177.01(16) . . . . ?
C2 C1 C4 C6 -178.7(2) . . . . ?
C2 C1 C4 C12 -0.9(3) . . . . ?
C2 C1 C8 O3 1.4(4) . . . . ?
C2 C1 C8 N1 178.8(2) . . . . ?
C9 Si1 C10 O1 63.0(2) . . . . ?
C11 Si1 C10 O1 -58.76(19) . . . . ?
